data_4107109
loop_
_publ_author_name
'Andy M. Chapman'
'Mairi F. Haddow'
'Duncan F. Wass'

_publ_section_title
;
 Frustrated Lewis Pairs beyond the Main Group: Synthesis, Reactivity, and
 Small Molecule Activation with Cationic Zirconocene-Phosphinoaryloxide
 Complexes
;
_journal_name_full 'Journal of the American Chemical Society'
_journal_page_first 18463
_journal_page_last 18478
_journal_paper_doi 10.1021/ja207936p
_journal_volume 133
_journal_year 2011
_chemical_formula_moiety 'C28 H42 O2 P Zr, C24 B F20'
_chemical_formula_sum 'C52 H42 B F20 O2 P Zr'
_chemical_formula_weight 1211.86
_chemical_name_systematic
; 
 ? 
;
_space_group_IT_number 33
_symmetry_cell_setting orthorhombic
_symmetry_space_group_name_Hall 'P 2c -2n'
_symmetry_space_group_name_H-M 'P n a 21'
_atom_sites_solution_hydrogens geom
_atom_sites_solution_primary direct
_atom_sites_solution_secondary difmap
_audit_creation_method SHELXL-97
_cell_angle_alpha 90.00
_cell_angle_beta 90.00
_cell_angle_gamma 90.00
_cell_formula_units_Z 4
_cell_length_a 19.7552(3)
_cell_length_b 16.0962(2)
_cell_length_c 15.3579(2)
_cell_measurement_reflns_used 9930
_cell_measurement_temperature 100(2)
_cell_measurement_theta_max 27.49
_cell_measurement_theta_min 2.45
_cell_volume 4883.56(12)
_computing_cell_refinement 'Bruker Apex II'
_computing_data_collection 'Bruker Apex II'
_computing_data_reduction 'Bruker SAINT'
_computing_molecular_graphics 'Bruker ShelXTL'
_computing_publication_material 'Bruker ShelXTL'
_computing_structure_refinement 'SHELXL-97 (Sheldrick, 2008)'
_computing_structure_solution 'SHELXS-97 (Sheldrick, 2008)'
_diffrn_ambient_temperature 100(2)
_diffrn_measured_fraction_theta_full 0.998
_diffrn_measured_fraction_theta_max 0.998
_diffrn_measurement_device_type 'CCD area detector'
_diffrn_measurement_method 'phi and omega scans'
_diffrn_radiation_monochromator graphite
_diffrn_radiation_source 'fine-focus sealed tube'
_diffrn_radiation_type MoK\a
_diffrn_radiation_wavelength 0.71073
_diffrn_reflns_av_R_equivalents 0.0192
_diffrn_reflns_av_sigmaI/netI 0.0249
_diffrn_reflns_limit_h_max 17
_diffrn_reflns_limit_h_min -25
_diffrn_reflns_limit_k_max 15
_diffrn_reflns_limit_k_min -20
_diffrn_reflns_limit_l_max 19
_diffrn_reflns_limit_l_min -15
_diffrn_reflns_number 24632
_diffrn_reflns_theta_full 27.52
_diffrn_reflns_theta_max 27.52
_diffrn_reflns_theta_min 1.63
_exptl_absorpt_coefficient_mu 0.377
_exptl_absorpt_correction_T_max 0.7456
_exptl_absorpt_correction_T_min 0.6592
_exptl_absorpt_correction_type multi-scan
_exptl_absorpt_process_details 'SADABS V2008/1'
_exptl_crystal_colour colourless
_exptl_crystal_density_diffrn 1.648
_exptl_crystal_description block
_exptl_crystal_F_000 2440
_exptl_crystal_size_max 0.58
_exptl_crystal_size_mid 0.42
_exptl_crystal_size_min 0.30
_refine_diff_density_max 0.649
_refine_diff_density_min -0.403
_refine_diff_density_rms 0.048
_refine_ls_abs_structure_details 'Flack H D (1983), Acta Cryst. A39, 876-881'
_refine_ls_abs_structure_Flack -0.01(2)
_refine_ls_extinction_method none
_refine_ls_goodness_of_fit_ref 1.021
_refine_ls_hydrogen_treatment constr
_refine_ls_matrix_type full
_refine_ls_number_parameters 703
_refine_ls_number_reflns 8779
_refine_ls_number_restraints 1
_refine_ls_restrained_S_all 1.021
_refine_ls_R_factor_all 0.0270
_refine_ls_R_factor_gt 0.0246
_refine_ls_shift/su_max 0.001
_refine_ls_shift/su_mean 0.000
_refine_ls_structure_factor_coef Fsqd
_refine_ls_weighting_details 'calc w=1/[\s^2^(Fo^2^)+(0.0342P)^2^+1.3222P] where P=(Fo^2^+2Fc^2^)/3'
_refine_ls_weighting_scheme calc
_refine_ls_wR_factor_gt 0.0596
_refine_ls_wR_factor_ref 0.0612
_reflns_number_gt 8349
_reflns_number_total 8779
_reflns_threshold_expression >2sigma(I)
_cod_data_source_file ja207936p_si_014.cif
_cod_data_source_block amc253jpptxtals
_cod_original_sg_symbol_Hall 'P 2c -2n '
_cod_database_code 4107109

loop_
_symmetry_equiv_pos_as_xyz
'x, y, z'
'-x, -y, z+1/2'
'x+1/2, -y+1/2, z'
'-x+1/2, y+1/2, z+1/2'

loop_
_atom_site_label
_atom_site_type_symbol
_atom_site_fract_x
_atom_site_fract_y
_atom_site_fract_z
_atom_site_U_iso_or_equiv
_atom_site_adp_type
_atom_site_occupancy
_atom_site_symmetry_multiplicity
_atom_site_calc_flag
_atom_site_refinement_flags
Zr1 Zr 0.338222(10) 0.101701(11) 0.777358(17) 0.01744(5) Uani 1 1 d .
P1 P 0.26855(3) 0.39161(3) 0.72754(4) 0.01480(11) Uani 1 1 d .
O1 O 0.33059(7) 0.22634(8) 0.79678(9) 0.0165(3) Uani 1 1 d .
O2 O 0.26898(9) 0.10005(10) 0.68955(12) 0.0277(4) Uani 1 1 d .
C1 C 0.35122(12) 0.03673(15) 0.92776(17) 0.0259(5) Uani 1 1 d .
H1 H 0.3947 0.0301 0.9604 0.031 Uiso 1 1 calc R
C2 C 0.32098(13) -0.02384(14) 0.87379(18) 0.0259(5) Uani 1 1 d .
H2 H 0.3392 -0.0808 0.8625 0.031 Uiso 1 1 calc R
C3 C 0.25558(13) 0.00411(15) 0.85229(18) 0.0273(5) Uani 1 1 d .
H3 H 0.2199 -0.0296 0.8225 0.033 Uiso 1 1 calc R
C4 C 0.24565(13) 0.08173(15) 0.89080(18) 0.0274(6) Uani 1 1 d .
H4 H 0.2018 0.1127 0.8930 0.033 Uiso 1 1 calc R
C5 C 0.30436(14) 0.10144(14) 0.93885(18) 0.0287(6) Uani 1 1 d .
H5 H 0.3093 0.1492 0.9800 0.034 Uiso 1 1 calc R
C6 C 0.42102(14) 0.11628(16) 0.65091(18) 0.0313(6) Uani 1 1 d .
H6 H 0.4122 0.1466 0.5952 0.038 Uiso 1 1 calc R
C7 C 0.45501(12) 0.14852(16) 0.72390(19) 0.0306(6) Uani 1 1 d .
H7 H 0.4737 0.2061 0.7290 0.037 Uiso 1 1 calc R
C8 C 0.46674(11) 0.08336(15) 0.7830(2) 0.0303(5) Uani 1 1 d .
H8 H 0.4955 0.0865 0.8365 0.036 Uiso 1 1 calc R
C9 C 0.44048(14) 0.01023(15) 0.74553(18) 0.0320(6) Uani 1 1 d .
H9 H 0.4476 -0.0474 0.7681 0.038 Uiso 1 1 calc R
C10 C 0.41235(15) 0.03070(17) 0.66442(19) 0.0335(6) Uani 1 1 d .
H10 H 0.3963 -0.0100 0.6198 0.040 Uiso 1 1 calc R
C11 C 0.35195(10) 0.29423(13) 0.83753(15) 0.0162(4) Uani 1 1 d .
C12 C 0.39951(11) 0.28695(13) 0.90520(15) 0.0191(4) Uani 1 1 d .
H12 H 0.4149 0.2333 0.9217 0.023 Uiso 1 1 calc R
C13 C 0.42432(11) 0.35548(14) 0.94824(15) 0.0207(5) Uani 1 1 d .
H13 H 0.4562 0.3488 0.9940 0.025 Uiso 1 1 calc R
C14 C 0.40262(11) 0.43473(14) 0.92456(15) 0.0203(5) Uani 1 1 d .
H14 H 0.4198 0.4823 0.9537 0.024 Uiso 1 1 calc R
C15 C 0.35592(11) 0.44325(13) 0.85833(15) 0.0185(5) Uani 1 1 d .
H15 H 0.3421 0.4974 0.8415 0.022 Uiso 1 1 calc R
C16 C 0.32810(11) 0.37422(13) 0.81493(15) 0.0157(4) Uani 1 1 d .
C17 C 0.31751(11) 0.40198(13) 0.62485(15) 0.0175(4) Uani 1 1 d .
C18 C 0.35924(11) 0.32095(13) 0.61431(16) 0.0210(5) Uani 1 1 d .
H18A H 0.3878 0.3251 0.5623 0.031 Uiso 1 1 calc R
H18B H 0.3284 0.2736 0.6082 0.031 Uiso 1 1 calc R
H18C H 0.3879 0.3129 0.6657 0.031 Uiso 1 1 calc R
C19 C 0.36769(11) 0.47482(13) 0.63110(16) 0.0213(5) Uani 1 1 d .
H19A H 0.3429 0.5274 0.6281 0.032 Uiso 1 1 calc R
H19B H 0.3999 0.4718 0.5827 0.032 Uiso 1 1 calc R
H19C H 0.3922 0.4716 0.6864 0.032 Uiso 1 1 calc R
C20 C 0.27116(12) 0.41228(15) 0.54667(16) 0.0234(5) Uani 1 1 d .
H20A H 0.2982 0.4124 0.4932 0.035 Uiso 1 1 calc R
H20B H 0.2465 0.4649 0.5515 0.035 Uiso 1 1 calc R
H20C H 0.2388 0.3662 0.5448 0.035 Uiso 1 1 calc R
C21 C 0.21085(11) 0.48202(13) 0.75212(15) 0.0201(5) Uani 1 1 d .
C22 C 0.24072(12) 0.56737(13) 0.72871(18) 0.0246(5) Uani 1 1 d .
H22A H 0.2105 0.6113 0.7498 0.037 Uiso 1 1 calc R
H22B H 0.2454 0.5718 0.6654 0.037 Uiso 1 1 calc R
H22C H 0.2853 0.5734 0.7561 0.037 Uiso 1 1 calc R
C23 C 0.14517(12) 0.47146(15) 0.69888(18) 0.0251(5) Uani 1 1 d .
H23A H 0.1564 0.4658 0.6370 0.038 Uiso 1 1 calc R
H23B H 0.1162 0.5203 0.7072 0.038 Uiso 1 1 calc R
H23C H 0.1212 0.4216 0.7186 0.038 Uiso 1 1 calc R
C24 C 0.19275(13) 0.48070(16) 0.85004(17) 0.0280(5) Uani 1 1 d .
H24A H 0.1561 0.5203 0.8613 0.042 Uiso 1 1 calc R
H24B H 0.2326 0.4963 0.8843 0.042 Uiso 1 1 calc R
H24C H 0.1781 0.4247 0.8666 0.042 Uiso 1 1 calc R
C25 C 0.21483(11) 0.30118(13) 0.71328(16) 0.0203(5) Uani 1 1 d .
H25A H 0.1813 0.3137 0.6672 0.024 Uiso 1 1 calc R
H25B H 0.2432 0.2546 0.6922 0.024 Uiso 1 1 calc R
C26 C 0.17678(12) 0.27230(14) 0.79452(18) 0.0301(6) Uani 1 1 d .
H26A H 0.1368 0.3074 0.8033 0.045 Uiso 1 1 calc R
H26B H 0.2066 0.2766 0.8453 0.045 Uiso 1 1 calc R
H26C H 0.1626 0.2144 0.7870 0.045 Uiso 1 1 calc R
C27 C 0.21058(16) 0.07696(19) 0.6405(2) 0.0426(7) Uani 1 1 d .
H27A H 0.1764 0.1219 0.6437 0.051 Uiso 1 1 calc R
H27B H 0.1904 0.0261 0.6658 0.051 Uiso 1 1 calc R
C28 C 0.2282(2) 0.0621(3) 0.5509(3) 0.0766(14) Uani 1 1 d .
H28A H 0.2594 0.0148 0.5475 0.115 Uiso 1 1 calc R
H28B H 0.2501 0.1116 0.5268 0.115 Uiso 1 1 calc R
H28C H 0.1872 0.0496 0.5175 0.115 Uiso 1 1 calc R
F1 F 0.14244(7) 0.85715(8) 0.62727(9) 0.0252(3) Uani 1 1 d .
F2 F 0.27717(7) 0.85502(9) 0.62379(10) 0.0310(3) Uani 1 1 d .
F3 F 0.34864(6) 0.79866(8) 0.76383(11) 0.0298(3) Uani 1 1 d .
F4 F 0.28094(7) 0.74487(9) 0.90691(10) 0.0290(3) Uani 1 1 d .
F5 F 0.14776(6) 0.74837(8) 0.91423(9) 0.0224(3) Uani 1 1 d .
F6 F 0.07048(7) 0.64277(7) 0.81048(9) 0.0219(3) Uani 1 1 d .
F7 F 0.01271(7) 0.55480(8) 0.93659(10) 0.0294(3) Uani 1 1 d .
F8 F -0.07954(8) 0.62707(9) 1.04569(10) 0.0323(3) Uani 1 1 d .
F9 F -0.11081(7) 0.79012(9) 1.02445(9) 0.0285(3) Uani 1 1 d .
F10 F -0.05399(6) 0.87957(8) 0.90038(9) 0.0234(3) Uani 1 1 d .
F11 F 0.08307(7) 0.91271(8) 0.92273(9) 0.0241(3) Uani 1 1 d .
F12 F 0.07838(7) 1.07700(9) 0.94336(11) 0.0333(4) Uani 1 1 d .
F13 F 0.04331(7) 1.17718(8) 0.80698(12) 0.0372(4) Uani 1 1 d .
F14 F 0.01942(7) 1.10809(8) 0.64793(12) 0.0337(4) Uani 1 1 d .
F15 F 0.02067(7) 0.94546(8) 0.62646(9) 0.0237(3) Uani 1 1 d .
F16 F -0.08193(6) 0.85949(7) 0.71937(9) 0.0209(3) Uani 1 1 d .
F17 F -0.15562(7) 0.80189(9) 0.58855(10) 0.0296(3) Uani 1 1 d .
F18 F -0.10542(8) 0.67831(10) 0.48398(10) 0.0369(4) Uani 1 1 d .
F19 F 0.02123(8) 0.61992(9) 0.51252(10) 0.0321(3) Uani 1 1 d .
F20 F 0.09955(6) 0.68407(8) 0.63552(9) 0.0237(3) Uani 1 1 d .
C29 C 0.13656(10) 0.80113(12) 0.76933(17) 0.0165(4) Uani 1 1 d .
C30 C 0.17452(11) 0.82726(13) 0.69805(16) 0.0192(5) Uani 1 1 d .
C31 C 0.24460(12) 0.82660(14) 0.69451(17) 0.0228(5) Uani 1 1 d .
C32 C 0.28019(10) 0.79858(13) 0.76454(18) 0.0227(5) Uani 1 1 d .
C33 C 0.24627(11) 0.77193(14) 0.83738(16) 0.0211(5) Uani 1 1 d .
C34 C 0.17575(11) 0.77424(13) 0.83864(15) 0.0178(4) Uani 1 1 d .
C35 C 0.01464(11) 0.76746(13) 0.84990(15) 0.0151(4) Uani 1 1 d .
C36 C 0.02602(11) 0.68282(13) 0.86313(15) 0.0176(4) Uani 1 1 d .
C37 C -0.00355(12) 0.63550(13) 0.92723(16) 0.0215(5) Uani 1 1 d .
C38 C -0.04962(12) 0.67167(15) 0.98273(16) 0.0222(5) Uani 1 1 d .
C39 C -0.06524(11) 0.75439(15) 0.97196(15) 0.0216(5) Uani 1 1 d .
C40 C -0.03391(11) 0.79945(14) 0.90664(16) 0.0183(5) Uani 1 1 d .
C41 C 0.04902(9) 0.91876(11) 0.77496(18) 0.0172(4) Uani 1 1 d .
C42 C 0.06534(11) 0.95869(14) 0.85245(16) 0.0199(5) Uani 1 1 d .
C43 C 0.06411(11) 1.04394(14) 0.86470(18) 0.0240(5) Uani 1 1 d .
C44 C 0.04704(11) 1.09389(13) 0.79662(19) 0.0276(7) Uani 1 1 d .
C45 C 0.03386(11) 1.05930(14) 0.71690(19) 0.0254(5) Uani 1 1 d .
C46 C 0.03503(11) 0.97317(14) 0.70719(16) 0.0200(5) Uani 1 1 d .
C47 C 0.01382(11) 0.77821(13) 0.68314(15) 0.0159(4) Uani 1 1 d .
C48 C -0.05256(11) 0.80253(13) 0.66718(15) 0.0172(4) Uani 1 1 d .
C49 C -0.09244(11) 0.77241(14) 0.60032(16) 0.0220(5) Uani 1 1 d .
C50 C -0.06767(12) 0.71050(15) 0.54807(16) 0.0241(5) Uani 1 1 d .
C51 C -0.00358(13) 0.68105(14) 0.56310(16) 0.0232(5) Uani 1 1 d .
C52 C 0.03605(11) 0.71552(13) 0.62827(15) 0.0191(4) Uani 1 1 d .
B1 B 0.05331(11) 0.81581(13) 0.76914(17) 0.0156(5) Uani 1 1 d .

loop_
_atom_site_aniso_label
_atom_site_aniso_U_11
_atom_site_aniso_U_22
_atom_site_aniso_U_33
_atom_site_aniso_U_23
_atom_site_aniso_U_13
_atom_site_aniso_U_12
Zr1 0.02064(9) 0.01444(8) 0.01725(10) -0.00118(10) -0.00136(10) 0.00111(7)
P1 0.0145(2) 0.0137(2) 0.0162(3) -0.0012(2) 0.0000(2) -0.00014(19)
O1 0.0193(7) 0.0142(6) 0.0161(9) -0.0019(6) 0.0000(6) -0.0007(5)
O2 0.0339(10) 0.0209(8) 0.0284(10) -0.0041(7) -0.0130(8) -0.0001(7)
C1 0.0284(12) 0.0274(11) 0.0217(12) 0.0078(11) -0.0028(10) -0.0075(10)
C2 0.0286(12) 0.0161(10) 0.0331(14) 0.0064(10) 0.0012(11) -0.0020(9)
C3 0.0248(12) 0.0245(11) 0.0326(14) 0.0060(11) -0.0032(11) -0.0076(10)
C4 0.0253(12) 0.0252(11) 0.0319(14) 0.0079(12) 0.0068(11) 0.0012(10)
C5 0.0397(14) 0.0234(11) 0.0231(13) 0.0010(11) 0.0086(12) -0.0083(10)
C6 0.0355(14) 0.0344(13) 0.0241(14) 0.0030(12) 0.0125(12) 0.0118(11)
C7 0.0232(12) 0.0297(12) 0.0388(15) 0.0006(12) 0.0097(11) 0.0028(10)
C8 0.0196(10) 0.0412(13) 0.0301(13) -0.0008(15) 0.0028(12) 0.0076(9)
C9 0.0344(13) 0.0294(12) 0.0323(14) 0.0035(12) 0.0097(11) 0.0149(11)
C10 0.0414(15) 0.0319(13) 0.0271(14) -0.0065(12) 0.0074(12) 0.0148(12)
C11 0.0158(10) 0.0177(9) 0.0150(10) -0.0001(9) 0.0040(8) -0.0037(8)
C12 0.0223(11) 0.0186(10) 0.0164(11) 0.0044(9) -0.0002(9) -0.0023(8)
C13 0.0199(10) 0.0260(11) 0.0163(11) 0.0013(10) 0.0000(9) -0.0031(9)
C14 0.0242(11) 0.0216(10) 0.0152(11) -0.0012(10) -0.0007(9) -0.0072(9)
C15 0.0221(11) 0.0154(9) 0.0180(11) -0.0011(9) 0.0019(9) -0.0014(8)
C16 0.0173(10) 0.0186(9) 0.0113(10) -0.0007(9) 0.0010(8) -0.0018(8)
C17 0.0186(10) 0.0174(9) 0.0165(11) -0.0006(9) 0.0000(9) -0.0013(8)
C18 0.0229(11) 0.0210(10) 0.0191(12) 0.0003(10) 0.0028(10) 0.0032(9)
C19 0.0198(10) 0.0218(10) 0.0222(12) 0.0002(10) 0.0021(10) -0.0030(9)
C20 0.0240(11) 0.0280(11) 0.0181(12) 0.0026(10) -0.0039(10) 0.0010(9)
C21 0.0198(10) 0.0170(9) 0.0236(13) -0.0038(9) -0.0003(9) 0.0047(8)
C22 0.0265(12) 0.0174(10) 0.0300(13) -0.0027(10) -0.0034(11) 0.0040(9)
C23 0.0183(11) 0.0243(11) 0.0327(14) -0.0033(11) -0.0025(10) 0.0040(9)
C24 0.0269(12) 0.0297(12) 0.0273(14) -0.0062(12) 0.0057(11) 0.0087(10)
C25 0.0166(10) 0.0157(9) 0.0288(13) -0.0016(10) -0.0027(10) -0.0031(8)
C26 0.0229(11) 0.0243(10) 0.0431(18) 0.0030(12) 0.0097(11) -0.0013(9)
C27 0.0447(17) 0.0368(14) 0.0464(19) 0.0005(15) -0.0073(15) -0.0009(13)
C28 0.109(3) 0.072(3) 0.049(2) -0.027(2) -0.042(2) 0.038(2)
F1 0.0227(6) 0.0321(7) 0.0208(7) 0.0073(6) 0.0009(6) 0.0027(6)
F2 0.0232(7) 0.0361(8) 0.0338(8) 0.0072(7) 0.0110(7) 0.0011(6)
F3 0.0133(6) 0.0363(7) 0.0397(9) -0.0068(7) 0.0009(6) 0.0034(5)
F4 0.0217(6) 0.0377(8) 0.0275(8) -0.0020(7) -0.0100(6) 0.0094(6)
F5 0.0216(6) 0.0284(6) 0.0170(6) 0.0015(6) -0.0021(6) 0.0043(5)
F6 0.0266(7) 0.0167(6) 0.0225(7) -0.0021(5) 0.0049(6) 0.0039(5)
F7 0.0399(8) 0.0178(6) 0.0305(8) 0.0059(6) 0.0014(7) -0.0012(6)
F8 0.0353(8) 0.0374(8) 0.0242(8) 0.0065(7) 0.0067(7) -0.0118(7)
F9 0.0222(7) 0.0402(8) 0.0232(8) -0.0096(7) 0.0077(6) -0.0010(6)
F10 0.0216(7) 0.0200(6) 0.0285(8) -0.0036(6) 0.0033(6) 0.0051(5)
F11 0.0238(7) 0.0266(6) 0.0219(7) -0.0045(6) -0.0061(6) 0.0023(5)
F12 0.0265(7) 0.0284(7) 0.0452(10) -0.0187(7) -0.0031(7) -0.0025(6)
F13 0.0254(7) 0.0145(6) 0.0716(13) -0.0036(7) 0.0052(8) -0.0012(5)
F14 0.0268(7) 0.0225(7) 0.0518(10) 0.0181(7) 0.0031(7) 0.0002(6)
F15 0.0244(6) 0.0235(6) 0.0232(7) 0.0061(6) -0.0010(6) 0.0029(5)
F16 0.0171(6) 0.0196(6) 0.0260(7) -0.0023(6) -0.0010(6) 0.0034(5)
F17 0.0206(7) 0.0336(7) 0.0347(9) 0.0017(7) -0.0117(6) -0.0012(6)
F18 0.0372(8) 0.0469(9) 0.0265(8) -0.0106(7) -0.0099(7) -0.0092(7)
F19 0.0377(8) 0.0331(7) 0.0255(8) -0.0135(7) 0.0057(7) -0.0014(6)
F20 0.0223(6) 0.0247(6) 0.0239(7) -0.0044(6) 0.0031(6) 0.0059(5)
C29 0.0162(8) 0.0146(8) 0.0188(11) -0.0026(10) -0.0011(10) 0.0015(7)
C30 0.0203(10) 0.0191(10) 0.0182(11) -0.0004(9) -0.0012(9) 0.0025(9)
C31 0.0217(11) 0.0201(11) 0.0267(13) -0.0029(10) 0.0069(10) 0.0015(9)
C32 0.0131(9) 0.0214(9) 0.0337(14) -0.0079(11) 0.0011(10) 0.0026(8)
C33 0.0181(10) 0.0201(10) 0.0250(13) -0.0039(10) -0.0057(9) 0.0064(9)
C34 0.0181(10) 0.0176(10) 0.0178(11) -0.0026(9) 0.0002(9) 0.0012(8)
C35 0.0142(9) 0.0166(9) 0.0145(10) -0.0022(9) -0.0031(8) 0.0001(8)
C36 0.0175(10) 0.0187(10) 0.0166(11) -0.0016(9) -0.0011(9) -0.0004(8)
C37 0.0257(11) 0.0173(9) 0.0215(12) 0.0021(10) -0.0021(10) -0.0026(9)
C38 0.0221(11) 0.0287(11) 0.0157(11) 0.0007(10) 0.0014(9) -0.0091(9)
C39 0.0154(10) 0.0332(12) 0.0161(11) -0.0066(10) -0.0002(9) -0.0027(9)
C40 0.0160(10) 0.0190(10) 0.0200(11) -0.0038(10) -0.0033(9) -0.0003(8)
C41 0.0119(8) 0.0162(8) 0.0235(11) -0.0012(11) -0.0017(11) 0.0022(7)
C42 0.0131(9) 0.0195(10) 0.0270(12) -0.0013(10) -0.0009(9) 0.0010(8)
C43 0.0144(10) 0.0230(11) 0.0347(14) -0.0096(11) -0.0016(10) -0.0027(9)
C44 0.0136(9) 0.0143(9) 0.055(2) -0.0050(11) 0.0043(11) -0.0005(8)
C45 0.0156(10) 0.0192(10) 0.0413(15) 0.0100(11) 0.0044(11) 0.0005(9)
C46 0.0133(9) 0.0214(10) 0.0252(13) 0.0019(10) 0.0008(9) -0.0002(8)
C47 0.0180(10) 0.0150(9) 0.0146(11) 0.0010(9) 0.0011(9) -0.0008(8)
C48 0.0193(11) 0.0167(10) 0.0157(11) 0.0023(9) 0.0010(9) -0.0001(8)
C49 0.0194(11) 0.0239(11) 0.0228(12) 0.0045(10) -0.0035(10) -0.0038(9)
C50 0.0282(12) 0.0286(12) 0.0154(11) -0.0008(10) -0.0025(10) -0.0091(10)
C51 0.0295(12) 0.0221(10) 0.0181(11) -0.0050(10) 0.0048(10) -0.0041(9)
C52 0.0206(10) 0.0199(10) 0.0169(11) 0.0018(9) 0.0021(9) 0.0007(8)
B1 0.0154(9) 0.0153(9) 0.0160(13) -0.0002(11) -0.0013(11) 0.0035(8)

loop_
_atom_type_symbol
_atom_type_description
_atom_type_scat_dispersion_real
_atom_type_scat_dispersion_imag
_atom_type_scat_source
C C 0.0033 0.0016 'International Tables Vol C Tables 4.2.6.8 and 6.1.1.4'
H H 0.0000 0.0000 'International Tables Vol C Tables 4.2.6.8 and 6.1.1.4'
B B 0.0013 0.0007 'International Tables Vol C Tables 4.2.6.8 and 6.1.1.4'
O O 0.0106 0.0060 'International Tables Vol C Tables 4.2.6.8 and 6.1.1.4'
F F 0.0171 0.0103 'International Tables Vol C Tables 4.2.6.8 and 6.1.1.4'
P P 0.1023 0.0942 'International Tables Vol C Tables 4.2.6.8 and 6.1.1.4'
Zr Zr -2.9673 0.5597 'International Tables Vol C Tables 4.2.6.8 and 6.1.1.4'

loop_
_geom_angle_atom_site_label_1
_geom_angle_atom_site_label_2
_geom_angle_atom_site_label_3
_geom_angle
O2 Zr1 O1 93.66(6)
O2 Zr1 C2 107.71(8)
O1 Zr1 C2 133.82(7)
O2 Zr1 C3 81.48(8)
O1 Zr1 C3 119.72(7)
C2 Zr1 C3 32.23(8)
O2 Zr1 C10 85.70(9)
O1 Zr1 C10 125.90(8)
C2 Zr1 C10 96.78(9)
C3 Zr1 C10 113.66(9)
O2 Zr1 C4 88.12(9)
O1 Zr1 C4 88.33(7)
C2 Zr1 C4 53.24(8)
C3 Zr1 C4 31.86(8)
C10 Zr1 C4 145.49(9)
O2 Zr1 C9 114.96(9)
O1 Zr1 C9 131.08(8)
C2 Zr1 C9 75.95(8)
C3 Zr1 C9 103.84(8)
C10 Zr1 C9 32.02(9)
C4 Zr1 C9 128.90(8)
O2 Zr1 C1 134.61(8)
O1 Zr1 C1 106.22(7)
C2 Zr1 C1 32.30(8)
C3 Zr1 C1 53.17(8)
C10 Zr1 C1 112.08(9)
C4 Zr1 C1 53.16(8)
C9 Zr1 C1 81.77(8)
O2 Zr1 C6 85.61(9)
O1 Zr1 C6 93.93(7)
C2 Zr1 C6 127.31(8)
C3 Zr1 C6 144.48(9)
C10 Zr1 C6 32.00(8)
C4 Zr1 C6 173.45(9)
C9 Zr1 C6 53.01(8)
C1 Zr1 C6 131.56(8)
O2 Zr1 C8 136.80(9)
O1 Zr1 C8 100.52(7)
C2 Zr1 C8 91.24(8)
C3 Zr1 C8 123.44(8)
C10 Zr1 C8 53.07(10)
C4 Zr1 C8 132.48(9)
C9 Zr1 C8 32.05(9)
C1 Zr1 C8 79.75(9)
C6 Zr1 C8 53.09(10)
O2 Zr1 C7 114.85(9)
O1 Zr1 C7 79.84(7)
C2 Zr1 C7 122.96(8)
C3 Zr1 C7 154.88(8)
C10 Zr1 C7 52.76(9)
C4 Zr1 C7 154.57(9)
C9 Zr1 C7 52.73(8)
C1 Zr1 C7 108.69(9)
C6 Zr1 C7 31.93(9)
C8 Zr1 C7 31.88(9)
O2 Zr1 C5 119.49(9)
O1 Zr1 C5 80.83(7)
C2 Zr1 C5 52.99(8)
C3 Zr1 C5 52.73(8)
C10 Zr1 C5 143.92(9)
C4 Zr1 C5 32.02(9)
C9 Zr1 C5 113.01(9)
C1 Zr1 C5 31.84(8)
C6 Zr1 C5 154.49(9)
C8 Zr1 C5 103.04(10)
C7 Zr1 C5 122.98(9)
C16 P1 C25 110.25(10)
C16 P1 C17 107.80(10)
C25 P1 C17 105.91(11)
C16 P1 C21 111.37(10)
C25 P1 C21 106.83(10)
C17 P1 C21 114.53(10)
C11 O1 Zr1 149.01(14)
C27 O2 Zr1 161.76(18)
C5 C1 C2 107.7(2)
C5 C1 Zr1 74.87(15)
C2 C1 Zr1 73.07(14)
C5 C1 H1 125.7
C2 C1 H1 125.7
Zr1 C1 H1 125.7
C3 C2 C1 107.8(2)
C3 C2 Zr1 74.38(14)
C1 C2 Zr1 74.64(13)
C3 C2 H2 125.6
C1 C2 H2 125.6
Zr1 C2 H2 125.6
C4 C3 C2 108.4(2)
C4 C3 Zr1 74.27(14)
C2 C3 Zr1 73.39(14)
C4 C3 H3 125.5
C2 C3 H3 125.5
Zr1 C3 H3 125.5
C3 C4 C5 107.9(2)
C3 C4 Zr1 73.87(15)
C5 C4 Zr1 74.87(15)
C3 C4 H4 125.6
C5 C4 H4 125.6
Zr1 C4 H4 125.6
C1 C5 C4 108.2(2)
C1 C5 Zr1 73.29(15)
C4 C5 Zr1 73.11(15)
C1 C5 H5 125.7
C4 C5 H5 125.7
Zr1 C5 H5 125.7
C10 C6 C7 107.6(2)
C10 C6 Zr1 73.67(15)
C7 C6 Zr1 74.52(15)
C10 C6 H6 125.8
C7 C6 H6 125.8
Zr1 C6 H6 125.8
C6 C7 C8 108.5(2)
C6 C7 Zr1 73.55(15)
C8 C7 Zr1 73.87(14)
C6 C7 H7 125.5
C8 C7 H7 125.5
Zr1 C7 H7 125.5
C7 C8 C9 107.4(3)
C7 C8 Zr1 74.24(14)
C9 C8 Zr1 73.57(14)
C7 C8 H8 125.9
C9 C8 H8 125.9
Zr1 C8 H8 125.9
C10 C9 C8 108.2(2)
C10 C9 Zr1 73.77(14)
C8 C9 Zr1 74.38(13)
C10 C9 H9 125.5
C8 C9 H9 125.5
Zr1 C9 H9 125.5
C9 C10 C6 108.3(3)
C9 C10 Zr1 74.22(15)
C6 C10 Zr1 74.33(15)
C9 C10 H10 125.5
C6 C10 H10 125.5
Zr1 C10 H10 125.5
O1 C11 C12 119.48(19)
O1 C11 C16 121.8(2)
C12 C11 C16 118.7(2)
C13 C12 C11 121.8(2)
C13 C12 H12 119.1
C11 C12 H12 119.1
C12 C13 C14 119.9(2)
C12 C13 H13 120.0
C14 C13 H13 120.0
C15 C14 C13 119.3(2)
C15 C14 H14 120.4
C13 C14 H14 120.4
C14 C15 C16 122.1(2)
C14 C15 H15 118.9
C16 C15 H15 118.9
C15 C16 C11 118.2(2)
C15 C16 P1 118.93(17)
C11 C16 P1 122.71(17)
C20 C17 C19 110.77(19)
C20 C17 C18 109.24(19)
C19 C17 C18 107.74(18)
C20 C17 P1 111.54(16)
C19 C17 P1 110.56(16)
C18 C17 P1 106.84(15)
C17 C18 H18A 109.5
C17 C18 H18B 109.5
H18A C18 H18B 109.5
C17 C18 H18C 109.5
H18A C18 H18C 109.5
H18B C18 H18C 109.5
C17 C19 H19A 109.5
C17 C19 H19B 109.5
H19A C19 H19B 109.5
C17 C19 H19C 109.5
H19A C19 H19C 109.5
H19B C19 H19C 109.5
C17 C20 H20A 109.5
C17 C20 H20B 109.5
H20A C20 H20B 109.5
C17 C20 H20C 109.5
H20A C20 H20C 109.5
H20B C20 H20C 109.5
C22 C21 C23 107.30(19)
C22 C21 C24 109.2(2)
C23 C21 C24 108.64(19)
C22 C21 P1 114.23(16)
C23 C21 P1 108.49(15)
C24 C21 P1 108.89(16)
C21 C22 H22A 109.5
C21 C22 H22B 109.5
H22A C22 H22B 109.5
C21 C22 H22C 109.5
H22A C22 H22C 109.5
H22B C22 H22C 109.5
C21 C23 H23A 109.5
C21 C23 H23B 109.5
H23A C23 H23B 109.5
C21 C23 H23C 109.5
H23A C23 H23C 109.5
H23B C23 H23C 109.5
C21 C24 H24A 109.5
C21 C24 H24B 109.5
H24A C24 H24B 109.5
C21 C24 H24C 109.5
H24A C24 H24C 109.5
H24B C24 H24C 109.5
C26 C25 P1 115.65(17)
C26 C25 H25A 108.4
P1 C25 H25A 108.4
C26 C25 H25B 108.4
P1 C25 H25B 108.4
H25A C25 H25B 107.4
C25 C26 H26A 109.5
C25 C26 H26B 109.5
H26A C26 H26B 109.5
C25 C26 H26C 109.5
H26A C26 H26C 109.5
H26B C26 H26C 109.5
O2 C27 C28 110.6(3)
O2 C27 H27A 109.5
C28 C27 H27A 109.5
O2 C27 H27B 109.5
C28 C27 H27B 109.5
H27A C27 H27B 108.1
C27 C28 H28A 109.5
C27 C28 H28B 109.5
H28A C28 H28B 109.5
C27 C28 H28C 109.5
H28A C28 H28C 109.5
H28B C28 H28C 109.5
C34 C29 C30 113.43(18)
C34 C29 B1 126.8(2)
C30 C29 B1 119.3(2)
F1 C30 C31 116.2(2)
F1 C30 C29 119.27(19)
C31 C30 C29 124.5(2)
F2 C31 C32 120.3(2)
F2 C31 C30 120.5(2)
C32 C31 C30 119.2(2)
F3 C32 C31 120.6(2)
F3 C32 C33 119.7(2)
C31 C32 C33 119.68(19)
F4 C33 C32 120.1(2)
F4 C33 C34 120.5(2)
C32 C33 C34 119.4(2)
F5 C34 C29 121.84(19)
F5 C34 C33 114.4(2)
C29 C34 C33 123.8(2)
C40 C35 C36 112.4(2)
C40 C35 B1 127.84(19)
C36 C35 B1 119.65(19)
F6 C36 C37 116.00(19)
F6 C36 C35 118.78(19)
C37 C36 C35 125.2(2)
F7 C37 C36 120.7(2)
F7 C37 C38 120.0(2)
C36 C37 C38 119.3(2)
F8 C38 C37 120.8(2)
F8 C38 C39 120.4(2)
C37 C38 C39 118.9(2)
F9 C39 C38 119.6(2)
F9 C39 C40 120.8(2)
C38 C39 C40 119.6(2)
F10 C40 C39 114.8(2)
F10 C40 C35 120.6(2)
C39 C40 C35 124.5(2)
C46 C41 C42 113.34(18)
C46 C41 B1 126.8(2)
C42 C41 B1 119.7(2)
F11 C42 C43 116.0(2)
F11 C42 C41 119.29(19)
C43 C42 C41 124.8(2)
F12 C43 C44 120.4(2)
F12 C43 C42 120.6(2)
C44 C43 C42 119.0(2)
F13 C44 C43 120.6(2)
F13 C44 C45 119.9(2)
C43 C44 C45 119.6(2)
F14 C45 C44 120.4(2)
F14 C45 C46 119.9(2)
C44 C45 C46 119.8(2)
F15 C46 C41 121.52(19)
F15 C46 C45 115.1(2)
C41 C46 C45 123.4(2)
C52 C47 C48 113.4(2)
C52 C47 B1 127.17(19)
C48 C47 B1 118.96(19)
F16 C48 C49 115.76(19)
F16 C48 C47 119.5(2)
C49 C48 C47 124.7(2)
F17 C49 C50 120.6(2)
F17 C49 C48 120.3(2)
C50 C49 C48 119.1(2)
F18 C50 C49 120.9(2)
F18 C50 C51 120.3(2)
C49 C50 C51 118.9(2)
F19 C51 C50 119.4(2)
F19 C51 C52 120.2(2)
C50 C51 C52 120.3(2)
F20 C52 C47 121.0(2)
F20 C52 C51 115.6(2)
C47 C52 C51 123.5(2)
C47 B1 C35 102.10(16)
C47 B1 C29 114.68(18)
C35 B1 C29 112.92(18)
C47 B1 C41 112.64(18)
C35 B1 C41 113.94(18)
C29 B1 C41 101.08(15)

loop_
_geom_bond_atom_site_label_1
_geom_bond_atom_site_label_2
_geom_bond_distance
Zr1 O2 1.9211(18)
Zr1 O1 2.0339(14)
Zr1 C2 2.528(2)
Zr1 C3 2.541(2)
Zr1 C10 2.541(3)
Zr1 C4 2.546(3)
Zr1 C9 2.547(2)
Zr1 C1 2.549(2)
Zr1 C6 2.550(3)
Zr1 C8 2.558(2)
Zr1 C7 2.562(2)
Zr1 C5 2.569(3)
P1 C16 1.807(2)
P1 C25 1.815(2)
P1 C17 1.858(2)
P1 C21 1.887(2)
O1 C11 1.328(3)
O2 C27 1.427(3)
C1 C5 1.404(4)
C1 C2 1.412(4)
C1 H1 1.0000
C2 C3 1.407(3)
C2 H2 1.0000
C3 C4 1.396(4)
C3 H3 1.0000
C4 C5 1.411(4)
C4 H4 1.0000
C5 H5 1.0000
C6 C10 1.404(4)
C6 C7 1.406(4)
C6 H6 1.0000
C7 C8 1.406(4)
C7 H7 1.0000
C8 C9 1.409(4)
C8 H8 1.0000
C9 C10 1.403(4)
C9 H9 1.0000
C10 H10 1.0000
C11 C12 1.406(3)
C11 C16 1.414(3)
C12 C13 1.376(3)
C12 H12 0.9500
C13 C14 1.394(3)
C13 H13 0.9500
C14 C15 1.380(3)
C14 H14 0.9500
C15 C16 1.407(3)
C15 H15 0.9500
C17 C20 1.519(3)
C17 C19 1.538(3)
C17 C18 1.552(3)
C18 H18A 0.9800
C18 H18B 0.9800
C18 H18C 0.9800
C19 H19A 0.9800
C19 H19B 0.9800
C19 H19C 0.9800
C20 H20A 0.9800
C20 H20B 0.9800
C20 H20C 0.9800
C21 C22 1.538(3)
C21 C23 1.543(3)
C21 C24 1.546(4)
C22 H22A 0.9800
C22 H22B 0.9800
C22 H22C 0.9800
C23 H23A 0.9800
C23 H23B 0.9800
C23 H23C 0.9800
C24 H24A 0.9800
C24 H24B 0.9800
C24 H24C 0.9800
C25 C26 1.529(3)
C25 H25A 0.9900
C25 H25B 0.9900
C26 H26A 0.9800
C26 H26B 0.9800
C26 H26C 0.9800
C27 C28 1.440(5)
C27 H27A 0.9900
C27 H27B 0.9900
C28 H28A 0.9800
C28 H28B 0.9800
C28 H28C 0.9800
F1 C30 1.347(3)
F2 C31 1.343(3)
F3 C32 1.352(2)
F4 C33 1.341(3)
F5 C34 1.352(3)
F6 C36 1.357(3)
F7 C37 1.346(3)
F8 C38 1.342(3)
F9 C39 1.338(3)
F10 C40 1.353(2)
F11 C42 1.355(3)
F12 C43 1.350(3)
F13 C44 1.352(2)
F14 C45 1.349(3)
F15 C46 1.348(3)
F16 C48 1.349(3)
F17 C49 1.348(3)
F18 C50 1.339(3)
F19 C51 1.346(3)
F20 C52 1.357(2)
C29 C34 1.386(3)
C29 C30 1.392(3)
C29 B1 1.661(3)
C30 C31 1.386(3)
C31 C32 1.362(4)
C32 C33 1.373(3)
C33 C34 1.394(3)
C35 C40 1.394(3)
C35 C36 1.396(3)
C35 B1 1.652(3)
C36 C37 1.375(3)
C37 C38 1.376(3)
C38 C39 1.377(3)
C39 C40 1.384(3)
C41 C46 1.388(3)
C41 C42 1.391(3)
C41 B1 1.662(3)
C42 C43 1.385(3)
C43 C44 1.361(4)
C44 C45 1.370(4)
C45 C46 1.395(3)
C47 C52 1.386(3)
C47 C48 1.390(3)
C47 B1 1.649(3)
C48 C49 1.382(3)
C49 C50 1.370(3)
C50 C51 1.372(3)
C51 C52 1.387(3)

loop_
_geom_torsion_atom_site_label_1
_geom_torsion_atom_site_label_2
_geom_torsion_atom_site_label_3
_geom_torsion_atom_site_label_4
_geom_torsion
O2 Zr1 O1 C11 -178.1(3)
C2 Zr1 O1 C11 62.9(3)
C3 Zr1 O1 C11 99.6(3)
C10 Zr1 O1 C11 -90.8(3)
C4 Zr1 O1 C11 93.8(3)
C9 Zr1 O1 C11 -50.1(3)
C1 Zr1 O1 C11 43.1(3)
C6 Zr1 O1 C11 -92.3(3)
C8 Zr1 O1 C11 -39.1(3)
C7 Zr1 O1 C11 -63.5(3)
C5 Zr1 O1 C11 62.5(3)
O1 Zr1 O2 C27 -133.2(6)
C2 Zr1 O2 C27 5.3(6)
C3 Zr1 O2 C27 -13.7(6)
C10 Zr1 O2 C27 101.0(6)
C4 Zr1 O2 C27 -45.0(6)
C9 Zr1 O2 C27 87.7(6)
C1 Zr1 O2 C27 -16.0(6)
C6 Zr1 O2 C27 133.1(6)
C8 Zr1 O2 C27 117.2(6)
C7 Zr1 O2 C27 146.3(6)
C5 Zr1 O2 C27 -51.7(6)
O2 Zr1 C1 C5 -73.88(17)
O1 Zr1 C1 C5 38.48(15)
C2 Zr1 C1 C5 -114.3(2)
C3 Zr1 C1 C5 -76.81(15)
C10 Zr1 C1 C5 179.47(15)
C4 Zr1 C1 C5 -36.70(14)
C9 Zr1 C1 C5 168.97(16)
C6 Zr1 C1 C5 149.16(15)
C8 Zr1 C1 C5 136.56(15)
C7 Zr1 C1 C5 122.99(15)
O2 Zr1 C1 C2 40.45(19)
O1 Zr1 C1 C2 152.81(14)
C3 Zr1 C1 C2 37.52(14)
C10 Zr1 C1 C2 -66.20(16)
C4 Zr1 C1 C2 77.63(15)
C9 Zr1 C1 C2 -76.70(15)
C6 Zr1 C1 C2 -96.51(16)
C8 Zr1 C1 C2 -109.11(15)
C7 Zr1 C1 C2 -122.68(15)
C5 Zr1 C1 C2 114.3(2)
C5 C1 C2 C3 -0.1(3)
Zr1 C1 C2 C3 -67.58(18)
C5 C1 C2 Zr1 67.44(18)
O2 Zr1 C2 C3 -37.07(17)
O1 Zr1 C2 C3 76.47(18)
C10 Zr1 C2 C3 -124.70(16)
C4 Zr1 C2 C3 36.58(15)
C9 Zr1 C2 C3 -149.20(17)
C1 Zr1 C2 C3 113.9(2)
C6 Zr1 C2 C3 -135.25(16)
C8 Zr1 C2 C3 -177.63(16)
C7 Zr1 C2 C3 -174.20(15)
C5 Zr1 C2 C3 76.92(17)
O2 Zr1 C2 C1 -151.00(14)
O1 Zr1 C2 C1 -37.46(18)
C3 Zr1 C2 C1 -113.9(2)
C10 Zr1 C2 C1 121.37(15)
C4 Zr1 C2 C1 -77.35(16)
C9 Zr1 C2 C1 96.87(16)
C6 Zr1 C2 C1 110.83(16)
C8 Zr1 C2 C1 68.44(15)
C7 Zr1 C2 C1 71.87(17)
C5 Zr1 C2 C1 -37.01(15)
C1 C2 C3 C4 1.2(3)
Zr1 C2 C3 C4 -66.58(18)
C1 C2 C3 Zr1 67.76(17)
O2 Zr1 C3 C4 -100.25(16)
O1 Zr1 C3 C4 -10.89(18)
C2 Zr1 C3 C4 115.2(2)
C10 Zr1 C3 C4 178.28(15)
C9 Zr1 C3 C4 146.00(16)
C1 Zr1 C3 C4 77.64(17)
C6 Zr1 C3 C4 -170.19(16)
C8 Zr1 C3 C4 118.07(16)
C7 Zr1 C3 C4 126.8(2)
C5 Zr1 C3 C4 37.44(15)
O2 Zr1 C3 C2 144.51(16)
O1 Zr1 C3 C2 -126.13(15)
C10 Zr1 C3 C2 63.04(17)
C4 Zr1 C3 C2 -115.2(2)
C9 Zr1 C3 C2 30.77(17)
C1 Zr1 C3 C2 -37.60(15)
C6 Zr1 C3 C2 74.6(2)
C8 Zr1 C3 C2 2.8(2)
C7 Zr1 C3 C2 11.5(3)
C5 Zr1 C3 C2 -77.80(17)
C2 C3 C4 C5 -1.7(3)
Zr1 C3 C4 C5 -67.74(18)
C2 C3 C4 Zr1 66.00(18)
O2 Zr1 C4 C3 76.83(15)
O1 Zr1 C4 C3 170.55(16)
C2 Zr1 C4 C3 -37.03(15)
C10 Zr1 C4 C3 -2.8(2)
C9 Zr1 C4 C3 -44.2(2)
C1 Zr1 C4 C3 -77.68(16)
C6 Zr1 C4 C3 60.2(8)
C8 Zr1 C4 C3 -86.69(18)
C7 Zr1 C4 C3 -127.6(2)
C5 Zr1 C4 C3 -114.2(2)
O2 Zr1 C4 C5 -169.00(14)
O1 Zr1 C4 C5 -75.28(14)
C2 Zr1 C4 C5 77.14(15)
C3 Zr1 C4 C5 114.2(2)
C10 Zr1 C4 C5 111.39(19)
C9 Zr1 C4 C5 69.93(17)
C1 Zr1 C4 C5 36.49(13)
C6 Zr1 C4 C5 174.4(7)
C8 Zr1 C4 C5 27.48(18)
C7 Zr1 C4 C5 -13.5(3)
C2 C1 C5 C4 -0.9(3)
Zr1 C1 C5 C4 65.30(18)
C2 C1 C5 Zr1 -66.22(17)
C3 C4 C5 C1 1.6(3)
Zr1 C4 C5 C1 -65.42(18)
C3 C4 C5 Zr1 67.07(18)
O2 Zr1 C5 C1 128.21(14)
O1 Zr1 C5 C1 -142.76(15)
C2 Zr1 C5 C1 37.57(14)
C3 Zr1 C5 C1 78.32(15)
C10 Zr1 C5 C1 -0.8(2)
C4 Zr1 C5 C1 115.6(2)
C9 Zr1 C5 C1 -11.87(17)
C6 Zr1 C5 C1 -63.0(2)
C8 Zr1 C5 C1 -43.99(15)
C7 Zr1 C5 C1 -71.28(16)
O2 Zr1 C5 C4 12.65(16)
O1 Zr1 C5 C4 101.68(14)
C2 Zr1 C5 C4 -77.99(15)
C3 Zr1 C5 C4 -37.24(14)
C10 Zr1 C5 C4 -116.39(19)
C9 Zr1 C5 C4 -127.43(14)
C1 Zr1 C5 C4 -115.6(2)
C6 Zr1 C5 C4 -178.51(18)
C8 Zr1 C5 C4 -159.55(14)
C7 Zr1 C5 C4 173.16(13)
O2 Zr1 C6 C10 -88.91(17)
O1 Zr1 C6 C10 177.71(17)
C2 Zr1 C6 C10 20.1(2)
C3 Zr1 C6 C10 -20.2(2)
C4 Zr1 C6 C10 -72.3(8)
C9 Zr1 C6 C10 37.10(17)
C1 Zr1 C6 C10 61.9(2)
C8 Zr1 C6 C10 77.51(18)
C7 Zr1 C6 C10 114.1(2)
C5 Zr1 C6 C10 100.8(2)
O2 Zr1 C6 C7 156.98(15)
O1 Zr1 C6 C7 63.60(15)
C2 Zr1 C6 C7 -94.05(17)
C3 Zr1 C6 C7 -134.32(16)
C10 Zr1 C6 C7 -114.1(2)
C4 Zr1 C6 C7 173.6(7)
C9 Zr1 C6 C7 -77.01(17)
C1 Zr1 C6 C7 -52.18(18)
C8 Zr1 C6 C7 -36.60(14)
C5 Zr1 C6 C7 -13.3(3)
C10 C6 C7 C8 -0.6(3)
Zr1 C6 C7 C8 66.15(17)
C10 C6 C7 Zr1 -66.79(18)
O2 Zr1 C7 C6 -25.45(17)
O1 Zr1 C7 C6 -114.79(15)
C2 Zr1 C7 C6 108.98(16)
C3 Zr1 C7 C6 101.7(2)
C10 Zr1 C7 C6 37.42(15)
C4 Zr1 C7 C6 -178.31(18)
C9 Zr1 C7 C6 77.97(16)
C1 Zr1 C7 C6 141.39(15)
C8 Zr1 C7 C6 115.5(2)
C5 Zr1 C7 C6 173.23(14)
O2 Zr1 C7 C8 -140.93(16)
O1 Zr1 C7 C8 129.73(17)
C2 Zr1 C7 C8 -6.5(2)
C3 Zr1 C7 C8 -13.8(3)
C10 Zr1 C7 C8 -78.06(18)
C4 Zr1 C7 C8 66.2(3)
C9 Zr1 C7 C8 -37.52(16)
C1 Zr1 C7 C8 25.91(18)
C6 Zr1 C7 C8 -115.5(2)
C5 Zr1 C7 C8 57.74(19)
C6 C7 C8 C9 0.7(3)
Zr1 C7 C8 C9 66.65(17)
C6 C7 C8 Zr1 -65.94(17)
O2 Zr1 C8 C7 56.7(2)
O1 Zr1 C8 C7 -50.35(17)
C2 Zr1 C8 C7 174.54(17)
C3 Zr1 C8 C7 173.03(15)
C10 Zr1 C8 C7 77.00(19)
C4 Zr1 C8 C7 -147.81(16)
C9 Zr1 C8 C7 114.0(3)
C1 Zr1 C8 C7 -155.13(18)
C6 Zr1 C8 C7 36.66(16)
C5 Zr1 C8 C7 -133.26(16)
O2 Zr1 C8 C9 -57.4(2)
O1 Zr1 C8 C9 -164.38(16)
C2 Zr1 C8 C9 60.51(17)
C3 Zr1 C8 C9 59.0(2)
C10 Zr1 C8 C9 -37.03(16)
C4 Zr1 C8 C9 98.16(19)
C1 Zr1 C8 C9 90.84(17)
C6 Zr1 C8 C9 -77.37(18)
C7 Zr1 C8 C9 -114.0(3)
C5 Zr1 C8 C9 112.71(17)
C7 C8 C9 C10 -0.5(3)
Zr1 C8 C9 C10 66.59(18)
C7 C8 C9 Zr1 -67.10(16)
O2 Zr1 C9 C10 25.75(19)
O1 Zr1 C9 C10 -94.20(18)
C2 Zr1 C9 C10 129.02(18)
C3 Zr1 C9 C10 112.68(17)
C4 Zr1 C9 C10 134.97(17)
C1 Zr1 C9 C10 161.43(18)
C6 Zr1 C9 C10 -37.08(16)
C8 Zr1 C9 C10 -114.8(2)
C7 Zr1 C9 C10 -77.44(18)
C5 Zr1 C9 C10 167.72(16)
O2 Zr1 C9 C8 140.52(16)
O1 Zr1 C9 C8 20.6(2)
C2 Zr1 C9 C8 -116.22(18)
C3 Zr1 C9 C8 -132.56(17)
C10 Zr1 C9 C8 114.8(2)
C4 Zr1 C9 C8 -110.27(18)
C1 Zr1 C9 C8 -83.81(17)
C6 Zr1 C9 C8 77.68(18)
C7 Zr1 C9 C8 37.32(17)
C5 Zr1 C9 C8 -77.52(18)
C8 C9 C10 C6 0.1(3)
Zr1 C9 C10 C6 67.12(18)
C8 C9 C10 Zr1 -67.00(18)
C7 C6 C10 C9 0.3(3)
Zr1 C6 C10 C9 -67.04(19)
C7 C6 C10 Zr1 67.36(18)
O2 Zr1 C10 C9 -156.73(17)
O1 Zr1 C10 C9 111.86(16)
C2 Zr1 C10 C9 -49.38(18)
C3 Zr1 C10 C9 -77.98(18)
C4 Zr1 C10 C9 -76.4(2)
C1 Zr1 C10 C9 -19.89(19)
C6 Zr1 C10 C9 114.7(3)
C8 Zr1 C10 C9 37.07(16)
C7 Zr1 C10 C9 77.35(18)
C5 Zr1 C10 C9 -19.4(3)
O2 Zr1 C10 C6 88.59(17)
O1 Zr1 C10 C6 -2.8(2)
C2 Zr1 C10 C6 -164.05(17)
C3 Zr1 C10 C6 167.34(16)
C4 Zr1 C10 C6 168.95(17)
C9 Zr1 C10 C6 -114.7(3)
C1 Zr1 C10 C6 -134.56(16)
C8 Zr1 C10 C6 -77.61(18)
C7 Zr1 C10 C6 -37.33(16)
C5 Zr1 C10 C6 -134.09(17)
Zr1 O1 C11 C12 -6.9(4)
Zr1 O1 C11 C16 173.25(18)
O1 C11 C12 C13 178.6(2)
C16 C11 C12 C13 -1.5(3)
C11 C12 C13 C14 -0.5(3)
C12 C13 C14 C15 0.5(3)
C13 C14 C15 C16 1.5(3)
C14 C15 C16 C11 -3.4(3)
C14 C15 C16 P1 -178.77(17)
O1 C11 C16 C15 -176.78(19)
C12 C11 C16 C15 3.3(3)
O1 C11 C16 P1 -1.6(3)
C12 C11 C16 P1 178.50(16)
C25 P1 C16 C15 -156.21(18)
C17 P1 C16 C15 88.62(19)
C21 P1 C16 C15 -37.8(2)
C25 P1 C16 C11 28.6(2)
C17 P1 C16 C11 -86.53(19)
C21 P1 C16 C11 147.04(18)
C16 P1 C17 C20 176.99(15)
C25 P1 C17 C20 58.98(17)
C21 P1 C17 C20 -58.47(18)
C16 P1 C17 C19 -59.30(17)
C25 P1 C17 C19 -177.30(15)
C21 P1 C17 C19 65.25(18)
C16 P1 C17 C18 57.67(17)
C25 P1 C17 C18 -60.33(17)
C21 P1 C17 C18 -177.78(14)
C16 P1 C21 C22 84.10(19)
C25 P1 C21 C22 -155.46(18)
C17 P1 C21 C22 -38.5(2)
C16 P1 C21 C23 -156.28(16)
C25 P1 C21 C23 -35.84(19)
C17 P1 C21 C23 81.08(18)
C16 P1 C21 C24 -38.22(19)
C25 P1 C21 C24 82.22(18)
C17 P1 C21 C24 -160.85(16)
C16 P1 C25 C26 55.16(19)
C17 P1 C25 C26 171.52(16)
C21 P1 C25 C26 -65.99(19)
Zr1 O2 C27 C28 -124.6(6)
C34 C29 C30 F1 -178.11(19)
B1 C29 C30 F1 -5.8(3)
C34 C29 C30 C31 0.5(3)
B1 C29 C30 C31 172.8(2)
F1 C30 C31 F2 0.4(3)
C29 C30 C31 F2 -178.3(2)
F1 C30 C31 C32 178.8(2)
C29 C30 C31 C32 0.2(3)
F2 C31 C32 F3 -0.2(3)
C30 C31 C32 F3 -178.69(19)
F2 C31 C32 C33 178.1(2)
C30 C31 C32 C33 -0.3(3)
F3 C32 C33 F4 -1.1(3)
C31 C32 C33 F4 -179.5(2)
F3 C32 C33 C34 178.16(19)
C31 C32 C33 C34 -0.2(3)
C30 C29 C34 F5 178.44(18)
B1 C29 C34 F5 6.8(3)
C30 C29 C34 C33 -1.0(3)
B1 C29 C34 C33 -172.65(19)
F4 C33 C34 F5 0.7(3)
C32 C33 C34 F5 -178.56(19)
F4 C33 C34 C29 -179.8(2)
C32 C33 C34 C29 1.0(3)
C40 C35 C36 F6 177.86(18)
B1 C35 C36 F6 2.0(3)
C40 C35 C36 C37 -3.4(3)
B1 C35 C36 C37 -179.3(2)
F6 C36 C37 F7 1.2(3)
C35 C36 C37 F7 -177.5(2)
F6 C36 C37 C38 -179.5(2)
C35 C36 C37 C38 1.8(4)
F7 C37 C38 F8 -1.0(3)
C36 C37 C38 F8 179.7(2)
F7 C37 C38 C39 179.8(2)
C36 C37 C38 C39 0.5(3)
F8 C38 C39 F9 -0.3(3)
C37 C38 C39 F9 178.9(2)
F8 C38 C39 C40 -180.0(2)
C37 C38 C39 C40 -0.8(3)
F9 C39 C40 F10 -1.1(3)
C38 C39 C40 F10 178.5(2)
F9 C39 C40 C35 179.2(2)
C38 C39 C40 C35 -1.2(3)
C36 C35 C40 F10 -176.63(19)
B1 C35 C40 F10 -1.2(3)
C36 C35 C40 C39 3.1(3)
B1 C35 C40 C39 178.6(2)
C46 C41 C42 F11 -177.05(18)
B1 C41 C42 F11 -1.5(3)
C46 C41 C42 C43 3.9(3)
B1 C41 C42 C43 179.5(2)
F11 C42 C43 F12 -1.6(3)
C41 C42 C43 F12 177.5(2)
F11 C42 C43 C44 179.68(19)
C41 C42 C43 C44 -1.2(3)
F12 C43 C44 F13 -0.8(3)
C42 C43 C44 F13 178.0(2)
F12 C43 C44 C45 178.9(2)
C42 C43 C44 C45 -2.3(3)
F13 C44 C45 F14 2.3(3)
C43 C44 C45 F14 -177.44(19)
F13 C44 C45 C46 -177.4(2)
C43 C44 C45 C46 2.9(3)
C42 C41 C46 F15 177.52(18)
B1 C41 C46 F15 2.3(3)
C42 C41 C46 C45 -3.3(3)
B1 C41 C46 C45 -178.5(2)
F14 C45 C46 F15 -0.3(3)
C44 C45 C46 F15 179.3(2)
F14 C45 C46 C41 -179.60(19)
C44 C45 C46 C41 0.0(3)
C52 C47 C48 F16 175.97(19)
B1 C47 C48 F16 3.5(3)
C52 C47 C48 C49 -4.0(3)
B1 C47 C48 C49 -176.4(2)
F16 C48 C49 F17 2.2(3)
C47 C48 C49 F17 -177.9(2)
F16 C48 C49 C50 -175.8(2)
C47 C48 C49 C50 4.1(4)
F17 C49 C50 F18 0.4(3)
C48 C49 C50 F18 178.4(2)
F17 C49 C50 C51 -178.8(2)
C48 C49 C50 C51 -0.8(3)
F18 C50 C51 F19 0.5(4)
C49 C50 C51 F19 179.6(2)
F18 C50 C51 C52 178.7(2)
C49 C50 C51 C52 -2.1(4)
C48 C47 C52 F20 -179.50(19)
B1 C47 C52 F20 -7.8(3)
C48 C47 C52 C51 0.8(3)
B1 C47 C52 C51 172.5(2)
F19 C51 C52 F20 0.6(3)
C50 C51 C52 F20 -177.5(2)
F19 C51 C52 C47 -179.6(2)
C50 C51 C52 C47 2.2(4)
C52 C47 B1 C35 -99.9(2)
C48 C47 B1 C35 71.4(2)
C52 C47 B1 C29 22.6(3)
C48 C47 B1 C29 -166.11(19)
C52 C47 B1 C41 137.5(2)
C48 C47 B1 C41 -51.2(3)
C40 C35 B1 C47 -103.6(2)
C36 C35 B1 C47 71.5(2)
C40 C35 B1 C29 132.7(2)
C36 C35 B1 C29 -52.1(3)
C40 C35 B1 C41 18.1(3)
C36 C35 B1 C41 -166.73(19)
C34 C29 B1 C47 -135.0(2)
C30 C29 B1 C47 53.8(2)
C34 C29 B1 C35 -18.6(3)
C30 C29 B1 C35 170.22(18)
C34 C29 B1 C41 103.5(2)
C30 C29 B1 C41 -67.7(2)
C46 C41 B1 C47 -20.2(3)
C42 C41 B1 C47 164.92(19)
C46 C41 B1 C35 -135.9(2)
C42 C41 B1 C35 49.2(2)
C46 C41 B1 C29 102.7(2)
C42 C41 B1 C29 -72.2(2)
